data_2013488
loop_
_publ_author_name
'Bruno, Giuseppe'
'Nicol\'o, Francesco'
'Puntoriero, Fausto'
'Giuffrida, Gaetano'
'Ricevuto, Vittorio'
'Rosace, Giuseppe'

_publ_section_title 4-[4-(Dimethylamino)benzylideneamino]-3,5-bis(2-pyridyl)-4<i>H</i>-1,2,4-triazole
_journal_issue 7
_journal_name_full 'Acta Crystallographica Section C'
_journal_page_first o390
_journal_page_last o391
_journal_paper_doi 10.1107/S0108270103011697
_journal_volume 59
_journal_year 2003
_chemical_formula_iupac 'C21 H19 N7'
_chemical_formula_moiety 'C21 H19 N7'
_chemical_formula_sum 'C21 H19 N7'
_chemical_formula_weight 369.43
_chemical_name_systematic
;
(4-Dimethylamino-benzylidene)-(3,5-bis(2-Pyridyl)-1,2,4-triazol-4-yl)amine
;
_space_group_IT_number 15
_symmetry_cell_setting monoclinic
_symmetry_space_group_name_Hall '-C 2yc'
_symmetry_space_group_name_H-M 'C 1 2/c 1'
_atom_sites_solution_hydrogens geom
_atom_sites_solution_primary direct
_atom_sites_solution_secondary difmap
_cell_angle_alpha 90
_cell_angle_beta 117.690(10)
_cell_angle_gamma 90
_cell_formula_units_Z 8
_cell_length_a 26.300(4)
_cell_length_b 9.469(2)
_cell_length_c 17.440(2)
_cell_measurement_reflns_used 31
_cell_measurement_temperature 298(2)
_cell_measurement_theta_max 13.59
_cell_measurement_theta_min 6.25
_cell_volume 3845.8(11)
_computing_cell_refinement 'P3/V '
_computing_data_collection 'P3/V  (Siemens, 1989)'
_computing_data_reduction 'SHELXTL-Plus (Siemens, 1990)'
_computing_molecular_graphics 'XPW (Siemens, 1996)'
_computing_publication_material 'PARST97 (Nardelli, 1995) and SHELXL97'
_computing_structure_refinement 'SHELXL97 (Sheldrick, 1997)'
_computing_structure_solution 'SIR93 (Altomare et al., 1993)'
_diffrn_ambient_temperature 298(2)
_diffrn_measured_fraction_theta_full 0.998
_diffrn_measured_fraction_theta_max 0.998
_diffrn_measurement_device_type 'Siemens P4'
_diffrn_measurement_method \w-2\q
_diffrn_radiation_monochromator graphite
_diffrn_radiation_source 'sealed tube'
_diffrn_radiation_type MoK\a
_diffrn_radiation_wavelength 0.71073
_diffrn_reflns_av_R_equivalents 0.0102
_diffrn_reflns_limit_h_max 31
_diffrn_reflns_limit_h_min -7
_diffrn_reflns_limit_k_max 11
_diffrn_reflns_limit_k_min -1
_diffrn_reflns_limit_l_max 18
_diffrn_reflns_limit_l_min -20
_diffrn_reflns_number 4041
_diffrn_reflns_theta_full 0.5
_diffrn_reflns_theta_max 25.05
_diffrn_reflns_theta_min 2.32
_diffrn_standards_decay_% 0.0
_diffrn_standards_interval_count 197
_diffrn_standards_number 3
_exptl_absorpt_coefficient_mu 0.081
_exptl_absorpt_correction_type none
_exptl_crystal_colour colourless
_exptl_crystal_density_diffrn 1.276
_exptl_crystal_density_meas ?
_exptl_crystal_density_method none
_exptl_crystal_description 'regular prism'
_exptl_crystal_F_000 1552
_exptl_crystal_size_max 0.20
_exptl_crystal_size_mid 0.19
_exptl_crystal_size_min 0.10
_refine_diff_density_max 0.141
_refine_diff_density_min -0.142
_refine_ls_extinction_coef 0.00110(10)
_refine_ls_extinction_expression Fc^*^=kFc[1+0.001xFc^2^\l^3^/sin(2\q)]^-1/4^
_refine_ls_extinction_method SHELXL97
_refine_ls_goodness_of_fit_ref 0.793
_refine_ls_hydrogen_treatment constr
_refine_ls_matrix_type full
_refine_ls_number_parameters 255
_refine_ls_number_reflns 3413
_refine_ls_number_restraints 0
_refine_ls_restrained_S_all 0.793
_refine_ls_R_factor_all 0.0612
_refine_ls_R_factor_gt 0.0323
_refine_ls_shift/su_max 0.004
_refine_ls_shift/su_mean 0.001
_refine_ls_structure_factor_coef Fsqd
_refine_ls_weighting_details 'calc w=1/[\s^2^(Fo^2^)+(0.0440P)^2^] where P=(Fo^2^+2Fc^2^)/3'
_refine_ls_weighting_scheme calc
_refine_ls_wR_factor_gt 0.0713
_refine_ls_wR_factor_ref 0.0761
_reflns_number_gt 2023
_reflns_number_total 3413
_reflns_threshold_expression I>2\s(I)
_cod_data_source_file na1615.cif
_cod_data_source_block I
_cod_depositor_comments
;
The following automatic conversions were performed:
'_symmetry_cell_setting' value 'Monoclinic' changed to 'monoclinic'
according to '/home/saulius/struct/CIF-dictionaries/cif_core.dic'
dictionary named 'cif_core.dic' version 2.4.1 from 2010-06-29.

Automatic conversion script
Id: cif_fix_enum 1527 2010-12-29 10:47:43Z saulius 

The following automatic conversions were performed:

'_symmetry_cell_setting' value 'Monoclinic' changed to 'monoclinic'
according to /home/saulius/struct/CIF-dictionaries/cif_core.dic
dictionary named 'cif_core.dic' version 2.4.1 from 2010-06-29.

Automatic conversion script
Id: cif_fix_values 1715 2011-07-08 13:25:40Z adriana 

The following automatic conversions were performed:

'_exptl_crystal_density_meas' value 'not measured' was changed to '?'
- the value is perceived as not measured.

Automatic conversion script
Id: cif_fix_values 3008 2015-01-20 13:52:24Z robertas 
;
_cod_original_cell_volume 3846.0(10)
_cod_original_sg_symbol_H-M 'C 2/c'
_cod_database_code 2013488
_cod_database_fobs_code 2013488

loop_
_symmetry_equiv_pos_as_xyz
'x, y, z'
'-x, y, -z+1/2'
'x+1/2, y+1/2, z'
'-x+1/2, y+1/2, -z+1/2'
'-x, -y, -z'
'x, -y, z-1/2'
'-x+1/2, -y+1/2, -z'
'x+1/2, -y+1/2, z-1/2'

loop_
_atom_site_label
_atom_site_fract_x
_atom_site_fract_y
_atom_site_fract_z
_atom_site_U_iso_or_equiv
_atom_site_adp_type
_atom_site_calc_flag
_atom_site_refinement_flags
_atom_site_occupancy
_atom_site_disorder_assembly
_atom_site_disorder_group
_atom_site_type_symbol
N1 0.08976(5) 1.06093(13) 0.29330(7) 0.0398(3) Uani d . 1 . . N
C1 0.05795(6) 1.02098(16) 0.20868(8) 0.0390(4) Uani d . 1 A . C
N2 0.03231(5) 1.13247(13) 0.16159(7) 0.0457(3) Uani d . 1 . . N
N3 0.04866(5) 1.24847(13) 0.21599(8) 0.0466(3) Uani d . 1 . . N
C2 0.08303(6) 1.20330(16) 0.29491(9) 0.0409(4) Uani d . 1 . . C
C3 0.11035(6) 1.29603(16) 0.37146(9) 0.0436(4) Uani d . 1 . . C
N4 0.16527(6) 1.26995(15) 0.42673(8) 0.0613(4) Uani d . 1 . . N
C4 0.19010(8) 1.3577(2) 0.49395(12) 0.0782(6) Uani d . 1 . . C
H4 0.2284 1.3417 0.5333 0.094 Uiso calc R 1 . . H
C5 0.16306(10) 1.4694(2) 0.50869(13) 0.0835(6) Uani d . 1 . . C
H5 0.1823 1.5271 0.5569 0.1 Uiso calc R 1 . . H
C6 0.10693(9) 1.4945(2) 0.45090(13) 0.0772(6) Uani d . 1 . . C
H6 0.0874 1.5703 0.4589 0.093 Uiso calc R 1 . . H
C7 0.07972(7) 1.40657(17) 0.38097(11) 0.0576(5) Uani d . 1 . . C
H7 0.0415 1.4212 0.3409 0.069 Uiso calc R 1 . . H
C8 0.05264(6) 0.87696(16) 0.17417(9) 0.0414(4) Uani d . 1 . . C
C9 0.03719(6) 0.86539(16) 0.08822(9) 0.0524(5) Uani d P 0.509(14) A 1 C
H9 0.0291 0.945 0.0533 0.063 Uiso calc PR 0.509(14) A 1 H
N9 0.03719(6) 0.86539(16) 0.08822(9) 0.0524(5) Uani d P 0.491(14) A 2 N
C10 0.03394(8) 0.7339(2) 0.05535(11) 0.0671(5) Uani d . 1 . . C
H10 0.0236 0.7236 -0.0031 0.08 Uiso calc R 1 A 1 H
C11 0.04547(8) 0.6165(2) 0.10588(12) 0.0709(5) Uani d . 1 A . C
H11 0.0438 0.527 0.0829 0.085 Uiso calc R 1 . . H
C12 0.05956(8) 0.6335(2) 0.19098(12) 0.0734(5) Uani d . 1 . . C
H12 0.0668 0.554 0.2258 0.088 Uiso calc R 1 A 1 H
N13 0.06339(7) 0.76390(17) 0.22676(9) 0.0611(5) Uani d P 0.509(14) A 1 N
C13 0.06339(7) 0.76390(17) 0.22676(9) 0.0611(5) Uani d P 0.491(14) A 2 C
H13 0.073 0.7744 0.2849 0.073 Uiso calc PR 0.491(14) A 2 H
N5 0.12722(5) 0.97417(13) 0.36358(7) 0.0464(3) Uani d . 1 . . N
C14 0.11254(6) 0.96846(16) 0.42368(9) 0.0440(4) Uani d . 1 . . C
H14 0.0786 1.0117 0.4153 0.053 Uiso calc R 1 . . H
C15 0.14722(6) 0.89665(16) 0.50438(8) 0.0409(4) Uani d . 1 . . C
C16 0.12409(6) 0.85994(17) 0.55869(9) 0.0481(4) Uani d . 1 . . C
H16 0.0862 0.8838 0.5427 0.058 Uiso calc R 1 . . H
C17 0.15525(7) 0.78974(17) 0.63513(9) 0.0496(4) Uani d . 1 . . C
H17 0.1379 0.7647 0.669 0.059 Uiso calc R 1 . . H
C18 0.21295(6) 0.75525(16) 0.66298(9) 0.0442(4) Uani d . 1 . . C
C19 0.23708(6) 0.79526(17) 0.60926(9) 0.0490(4) Uani d . 1 . . C
H19 0.2755 0.7757 0.6263 0.059 Uiso calc R 1 . . H
C20 0.20466(6) 0.86270(16) 0.53208(9) 0.0465(4) Uani d . 1 . . C
H20 0.2215 0.8864 0.4973 0.056 Uiso calc R 1 . . H
N6 0.24416(6) 0.68529(17) 0.73904(8) 0.0641(4) Uani d . 1 . . N
C21 0.21881(9) 0.6491(3) 0.79370(12) 0.1007(8) Uani d . 1 . . C
H21A 0.2466 0.6006 0.8442 0.151 Uiso calc R 1 . . H
H21B 0.1862 0.589 0.7625 0.151 Uiso calc R 1 . . H
H21C 0.2067 0.7337 0.811 0.151 Uiso calc R 1 . . H
C22 0.30393(8) 0.6556(3) 0.76989(13) 0.0988(8) Uani d . 1 . . C
H22A 0.3185 0.606 0.824 0.148 Uiso calc R 1 . . H
H22B 0.3246 0.7426 0.7781 0.148 Uiso calc R 1 . . H
H22C 0.3087 0.5984 0.7283 0.148 Uiso calc R 1 . . H

loop_
_atom_site_aniso_label
_atom_site_aniso_U_11
_atom_site_aniso_U_22
_atom_site_aniso_U_33
_atom_site_aniso_U_12
_atom_site_aniso_U_13
_atom_site_aniso_U_23
N1 0.0427(7) 0.0424(8) 0.0320(7) 0.0070(6) 0.0155(6) 0.0047(6)
C1 0.0365(8) 0.0465(9) 0.0324(8) 0.0012(7) 0.0147(7) 0.0030(7)
N2 0.0462(7) 0.0488(8) 0.0388(7) 0.0052(7) 0.0170(6) 0.0033(7)
N3 0.0490(8) 0.0473(8) 0.0427(7) 0.0082(6) 0.0206(6) 0.0051(6)
C2 0.0418(8) 0.0438(9) 0.0397(9) 0.0051(7) 0.0210(7) 0.0020(7)
C3 0.0481(10) 0.0419(9) 0.0447(9) -0.0015(8) 0.0248(8) 0.0003(7)
N4 0.0517(9) 0.0679(10) 0.0522(8) 0.0005(7) 0.0140(7) -0.0136(8)
C4 0.0657(12) 0.0828(15) 0.0683(12) -0.0094(11) 0.0160(10) -0.0210(12)
C5 0.0849(16) 0.0800(15) 0.0832(14) -0.0249(13) 0.0370(12) -0.0422(12)
C6 0.0800(14) 0.0589(12) 0.1033(15) -0.0089(11) 0.0517(13) -0.0291(12)
C7 0.0570(11) 0.0490(10) 0.0689(11) -0.0023(8) 0.0309(9) -0.0094(9)
C8 0.0370(8) 0.0469(9) 0.0377(8) -0.0007(7) 0.0152(6) 0.0030(8)
C9 0.0593(9) 0.0551(10) 0.0375(8) -0.0007(8) 0.0180(7) -0.0013(8)
N9 0.0593(9) 0.0551(10) 0.0375(8) -0.0007(8) 0.0180(7) -0.0013(8)
C10 0.0784(13) 0.0681(13) 0.0453(10) 0.0003(10) 0.0209(9) -0.0098(10)
C11 0.0785(13) 0.0509(12) 0.0715(13) -0.0083(10) 0.0250(11) -0.0151(11)
C12 0.0903(14) 0.0526(12) 0.0714(13) -0.0049(11) 0.0327(11) 0.0132(11)
N13 0.0790(12) 0.0535(11) 0.0499(10) -0.0027(8) 0.0292(8) 0.0054(8)
C13 0.0790(12) 0.0535(11) 0.0499(10) -0.0027(8) 0.0292(8) 0.0054(8)
N5 0.0530(8) 0.0485(8) 0.0335(6) 0.0125(6) 0.0166(6) 0.0048(6)
C14 0.0431(9) 0.0469(9) 0.0386(8) 0.0021(7) 0.0160(7) -0.0007(7)
C15 0.0420(9) 0.0454(9) 0.0317(7) 0.0025(7) 0.0141(7) -0.0007(7)
C16 0.0388(8) 0.0623(10) 0.0434(8) 0.0092(8) 0.0192(7) 0.0033(8)
C17 0.0514(10) 0.0629(11) 0.0413(8) 0.0087(8) 0.0274(8) 0.0093(8)
C18 0.0469(9) 0.0470(9) 0.0365(8) 0.0068(7) 0.0175(7) 0.0022(7)
C19 0.0381(9) 0.0639(11) 0.0445(9) 0.0073(8) 0.0187(7) 0.0039(8)
C20 0.0475(9) 0.0568(10) 0.0391(8) 0.0007(8) 0.0236(7) 0.0032(8)
N6 0.0587(9) 0.0836(11) 0.0484(8) 0.0222(8) 0.0235(7) 0.0254(8)
C21 0.0968(16) 0.145(2) 0.0669(12) 0.0315(15) 0.0433(12) 0.0550(14)
C22 0.0673(13) 0.138(2) 0.0786(14) 0.0406(14) 0.0233(11) 0.0474(14)

loop_
_atom_type_symbol
_atom_type_description
_atom_type_scat_dispersion_real
_atom_type_scat_dispersion_imag
_atom_type_scat_source
C C 0.0033 0.0016 'International Tables Vol C Tables 4.2.6.8 and 6.1.1.4'
H H 0 0 'International Tables Vol C Tables 4.2.6.8 and 6.1.1.4'
N N 0.0061 0.0033 'International Tables Vol C Tables 4.2.6.8 and 6.1.1.4'

loop_
_geom_angle_atom_site_label_1
_geom_angle_atom_site_label_2
_geom_angle_atom_site_label_3
_geom_angle
_geom_angle_publ_flag
C2 N1 C1 106.00(10) yes
C2 N1 N5 126.80(10) yes
C1 N1 N5 126.90(10) yes
N2 C1 N1 109.30(10) yes
N2 C1 C8 124.42(12) ?
N1 C1 C8 126.27(13) ?
C1 N2 N3 107.70(10) yes
C2 N3 N2 107.60(10) yes
N3 C2 N1 109.40(10) yes
N3 C2 C3 124.11(14) ?
N1 C2 C3 126.46(13) ?
N4 C3 C7 123.42(14) ?
N4 C3 C2 116.86(14) ?
C7 C3 C2 119.67(14) ?
C4 N4 C3 116.29(15) ?
N4 C4 C5 124.29(19) ?
N4 C4 H4 117.9 ?
C5 C4 H4 117.9 ?
C4 C5 C6 118.34(18) ?
C4 C5 H5 120.8 ?
C6 C5 H5 120.8 ?
C5 C6 C7 119.25(18) ?
C5 C6 H6 120.4 ?
C7 C6 H6 120.4 ?
C6 C7 C3 118.41(16) ?
C6 C7 H7 120.8 ?
C3 C7 H7 120.8 ?
N13 C8 C9 122.97(15) ?
N13 C8 C1 120.44(13) ?
C9 C8 C1 116.59(13) ?
C10 C9 C8 117.80(15) ?
C10 C9 H9 121.1 ?
C8 C9 H9 121.1 ?
C9 C10 C11 121.60(16) ?
C9 C10 H10 119.2 ?
C11 C10 H10 119.2 ?
C10 C11 C12 118.34(17) ?
C10 C11 H11 120.8 ?
C12 C11 H11 120.8 ?
C11 C12 N13 121.99(17) ?
C11 C12 H12 119 ?
N13 C12 H12 119 ?
C8 N13 C12 117.27(14) ?
C14 N5 N1 112.30(10) yes
N5 C14 C15 121.70(10) yes
N5 C14 H14 119.1 ?
C15 C14 H14 119.1 ?
C16 C15 C20 117.03(13) ?
C16 C15 C14 120.35(13) ?
C20 C15 C14 122.61(14) ?
C17 C16 C15 122.19(14) ?
C17 C16 H16 118.9 ?
C15 C16 H16 118.9 ?
C16 C17 C18 120.84(14) ?
C16 C17 H17 119.6 ?
C18 C17 H17 119.6 ?
N6 C18 C17 121.07(14) ?
N6 C18 C19 121.67(14) ?
C17 C18 C19 117.26(13) ?
C20 C19 C18 120.83(14) ?
C20 C19 H19 119.6 ?
C18 C19 H19 119.6 ?
C19 C20 C15 121.82(14) ?
C19 C20 H20 119.1 ?
C15 C20 H20 119.1 ?
C18 N6 C22 121.31(15) ?
C18 N6 C21 120.42(15) ?
C22 N6 C21 118.09(14) ?
N6 C21 H21A 109.5 ?
N6 C21 H21B 109.5 ?
H21A C21 H21B 109.5 ?
N6 C21 H21C 109.5 ?
H21A C21 H21C 109.5 ?
H21B C21 H21C 109.5 ?
N6 C22 H22A 109.5 ?
N6 C22 H22B 109.5 ?
H22A C22 H22B 109.5 ?
N6 C22 H22C 109.5 ?
H22A C22 H22C 109.5 ?
H22B C22 H22C 109.5 ?

loop_
_geom_bond_atom_site_label_1
_geom_bond_atom_site_label_2
_geom_bond_site_symmetry_2
_geom_bond_distance
_geom_bond_publ_flag
N1 C2 . 1.362(2) yes
N1 C1 . 1.369(2) yes
N1 N5 . 1.4230(10) yes
C1 N2 . 1.315(2) yes
C1 C8 . 1.471(2) yes
N2 N3 . 1.383(2) yes
N3 C2 . 1.318(2) yes
C2 C3 . 1.476(2) yes
C3 N4 . 1.3350(19) ?
C3 C7 . 1.377(2) ?
N4 C4 . 1.334(2) ?
C4 C5 . 1.364(3) ?
C4 H4 . 0.93 ?
C5 C6 . 1.367(3) ?
C5 H5 . 0.93 ?
C6 C7 . 1.372(2) ?
C6 H6 . 0.93 ?
C7 H7 . 0.93 ?
C8 N13 . 1.351(2) ?
C8 C9 . 1.3631(19) ?
C9 C10 . 1.357(2) ?
C9 H9 . 0.93 ?
C10 C11 . 1.362(2) ?
C10 H10 . 0.93 ?
C11 C12 . 1.362(2) ?
C11 H11 . 0.93 ?
C12 N13 . 1.366(2) ?
C12 H12 . 0.93 ?
N5 C14 . 1.275(2) yes
C14 C15 . 1.443(2) yes
C14 H14 . 0.93 ?
C15 C16 . 1.3867(19) ?
C15 C20 . 1.3932(19) ?
C16 C17 . 1.3694(19) ?
C16 H16 . 0.93 ?
C17 C18 . 1.400(2) ?
C17 H17 . 0.93 ?
C18 N6 . 1.364(2) yes
C18 C19 . 1.406(2) ?
C19 C20 . 1.371(2) ?
C19 H19 . 0.93 ?
C20 H20 . 0.93 ?
N6 C22 . 1.433(2) yes
N6 C21 . 1.435(2) yes
C21 H21A . 0.96 ?
C21 H21B . 0.96 ?
C21 H21C . 0.96 ?
C22 H22A . 0.96 ?
C22 H22B . 0.96 ?
C22 H22C . 0.96 ?

loop_
_geom_hbond_atom_site_label_D
_geom_hbond_atom_site_label_H
_geom_hbond_atom_site_label_A
_geom_hbond_distance_DH
_geom_hbond_distance_HA
_geom_hbond_distance_DA
_geom_hbond_angle_DHA
_geom_hbond_publ_flag
C9 H9 N2 0.93 2.57 2.864(2) 99 y
C13 H13 N5 0.93 2.38 2.959(2) 120 y

loop_
_geom_torsion_atom_site_label_1
_geom_torsion_atom_site_label_2
_geom_torsion_atom_site_label_3
_geom_torsion_atom_site_label_4
_geom_torsion
_geom_torsion_publ_flag
C2 N1 C1 N2 -1.20(16) ?
N5 N1 C1 N2 -174.92(12) ?
C2 N1 C1 C8 178.70(14) ?
N5 N1 C1 C8 5.0(2) ?
N1 C1 N2 N3 1.41(15) ?
C8 C1 N2 N3 -178.49(13) ?
C1 N2 N3 C2 -1.08(16) ?
N2 N3 C2 N1 0.33(17) ?
N2 N3 C2 C3 179.03(13) ?
C1 N1 C2 N3 0.50(17) ?
N5 N1 C2 N3 174.25(12) ?
C1 N1 C2 C3 -178.15(14) ?
N5 N1 C2 C3 -4.4(2) ?
N3 C2 C3 N4 -137.81(15) ?
N1 C2 C3 N4 40.7(2) yes
N3 C2 C3 C7 39.6(2) ?
N1 C2 C3 C7 -141.88(16) ?
C7 C3 N4 C4 0.2(2) ?
C2 C3 N4 C4 177.58(15) ?
C3 N4 C4 C5 0.0(3) ?
N4 C4 C5 C6 -0.4(3) ?
C4 C5 C6 C7 0.6(3) ?
C5 C6 C7 C3 -0.3(3) ?
N4 C3 C7 C6 -0.1(3) ?
C2 C3 C7 C6 -177.37(16) ?
N2 C1 C8 N13 -157.77(15) ?
N1 C1 C8 N13 22.3(2) yes
N2 C1 C8 C9 22.9(2) ?
N1 C1 C8 C9 -157.01(13) ?
N13 C8 C9 C10 -1.6(2) ?
C1 C8 C9 C10 177.73(14) ?
C8 C9 C10 C11 0.2(3) ?
C9 C10 C11 C12 1.1(3) ?
C10 C11 C12 N13 -1.2(3) ?
C9 C8 N13 C12 1.5(2) ?
C1 C8 N13 C12 -177.78(15) ?
C11 C12 N13 C8 -0.1(3) ?
C2 N1 N5 C14 66.65(19) ?
C1 N1 N5 C14 -120.89(15) ?
N1 N5 C14 C15 -174.50(10) yes
N5 C14 C15 C16 -163.16(15) ?
N5 C14 C15 C20 17.7(2) yes
C20 C15 C16 C17 -1.9(2) ?
C14 C15 C16 C17 178.92(14) ?
C15 C16 C17 C18 1.8(2) ?
C16 C17 C18 N6 -179.97(16) ?
C16 C17 C18 C19 -0.2(2) ?
N6 C18 C19 C20 178.51(15) ?
C17 C18 C19 C20 -1.3(2) ?
C18 C19 C20 C15 1.2(2) ?
C16 C15 C20 C19 0.4(2) ?
C14 C15 C20 C19 179.56(15) ?
C17 C18 N6 C22 -176.99(17) ?
C19 C18 N6 C22 3.2(3) ?
C17 C18 N6 C21 -1.9(3) ?
C19 C18 N6 C21 178.31(17) ?
